data_7129730
loop_
_publ_author_name
'Nishiuchi, Tomohiko'
'Ishii, Daisuke'
'Aibara, Seito'
'Sato, Hiroyasu'
'Kubo, Takashi'

_publ_section_title
;
 Synthesis, properties and chemical modification of a persistent
 triisopropylsilylethynyl substituted tri(9-anthryl)methyl radical
;
_journal_name_full 'Chemical Communications'
_journal_paper_doi 10.1039/D2CC00548D
_journal_year 2022
_chemical_formula_moiety 'C91 H67'
_chemical_formula_sum 'C91 H67'
_chemical_formula_weight 1160.44
_space_group_crystal_system triclinic
_space_group_IT_number 2
_space_group_name_Hall '-P 1'
_space_group_name_H-M_alt 'P -1'
_atom_sites_solution_hydrogens geom
_atom_sites_solution_primary dual
_audit_creation_date 2021-01-18
_audit_creation_method
;
Olex2 1.3-ac4
(compiled 2019.10.09 svn.r3662 for Rigaku Oxford Diffraction, GUI svn.r5959)
;
_audit_update_record
;
2021-11-22 deposited with the CCDC.	2022-02-17 downloaded from the CCDC.
;
_cell_angle_alpha 63.340(3)
_cell_angle_beta 70.016(3)
_cell_angle_gamma 86.686(3)
_cell_formula_units_Z 2
_cell_length_a 15.4442(6)
_cell_length_b 16.8575(5)
_cell_length_c 17.7961(4)
_cell_measurement_reflns_used 24848
_cell_measurement_temperature 120.15
_cell_measurement_theta_max 30.2210
_cell_measurement_theta_min 1.6000
_cell_volume 3866.1(3)
_computing_cell_refinement 'CrysAlisPro 1.171.40.75a (Rigaku OD, 2020)'
_computing_data_collection 'CrysAlisPro 1.171.40.75a (Rigaku OD, 2020)'
_computing_data_reduction 'CrysAlisPro 1.171.40.75a (Rigaku OD, 2020)'
_computing_molecular_graphics 'Olex2 1.3-ac4 (Dolomanov et al., 2009)'
_computing_publication_material 'Olex2 1.3-ac4 (Dolomanov et al., 2009)'
_computing_structure_refinement 'ShelXL 2018/3 (Sheldrick, 2015)'
_computing_structure_solution 'SHELXT 2018/2 (Sheldrick, 2018)'
_diffrn_ambient_temperature 120.15
_diffrn_detector 'Hybrid Pixel Array Detector'
_diffrn_detector_area_resol_mean 10.0000
_diffrn_detector_type HyPix
_diffrn_measured_fraction_theta_full 0.999
_diffrn_measured_fraction_theta_max 0.823
_diffrn_measurement_details
;
List of Runs (angles in degrees, time in seconds):

  # Type    Start    End  Width  t~exp~   \w     \q     \k     \f   Frames
#--------------------------------------------------------------------------
  1  \w    -12.00  91.00   0.50  125.10    --   12.33  28.00 -46.00  206
  2  \w     65.00  90.00   0.50  125.10    --   12.33  37.00-120.00   50
  3  \w     -5.00  50.00   0.50  125.10    --   12.33  37.00-120.00  110
  4  \w    -16.00  87.00   0.50  125.10    --   12.33  77.00 -30.00  206
  5  \w    -24.00  30.00   0.50  125.10    --   12.33 -28.00 151.00  108
  6  \w    -11.00  52.00   0.50  125.10    --   12.33 -99.00 120.00  126
  7  \w    -41.00  -5.00   0.50  125.10    --   -7.01 -57.00  30.00   72
  8  \w    -10.00  51.00   0.50  125.10    --   12.33 -99.00 -60.00  122
  9  \w    -10.00  51.00   0.50  125.10    --   12.33 -99.00-180.00  122
 10  \w    -36.00  35.00   0.50  125.10    --   12.33 -37.00-150.00  142
;
_diffrn_measurement_device 'four-circle diffractometer'
_diffrn_measurement_device_type 'ROD, Synergy Custom system, HyPix'
_diffrn_measurement_method '\w scans'
_diffrn_orient_matrix_type 'CrysAlisPro convention (1999,Acta A55,543-557)'
_diffrn_orient_matrix_UB_11 0.0463784000
_diffrn_orient_matrix_UB_12 -0.0103612000
_diffrn_orient_matrix_UB_13 -0.0070283000
_diffrn_orient_matrix_UB_21 -0.0075385000
_diffrn_orient_matrix_UB_22 -0.0136168000
_diffrn_orient_matrix_UB_23 0.0458919000
_diffrn_orient_matrix_UB_31 -0.0145509000
_diffrn_orient_matrix_UB_32 -0.0441924000
_diffrn_orient_matrix_UB_33 0.0108856000
_diffrn_radiation_monochromator mirror
_diffrn_radiation_probe x-ray
_diffrn_radiation_type 'Mo K\a'
_diffrn_radiation_wavelength 0.71073
_diffrn_reflns_av_R_equivalents 0.0709
_diffrn_reflns_av_unetI/netI 0.0646
_diffrn_reflns_Laue_measured_fraction_full 0.999
_diffrn_reflns_Laue_measured_fraction_max 0.823
_diffrn_reflns_limit_h_max 19
_diffrn_reflns_limit_h_min -21
_diffrn_reflns_limit_k_max 22
_diffrn_reflns_limit_k_min -21
_diffrn_reflns_limit_l_max 25
_diffrn_reflns_limit_l_min -23
_diffrn_reflns_number 70269
_diffrn_reflns_point_group_measured_fraction_full 0.999
_diffrn_reflns_point_group_measured_fraction_max 0.823
_diffrn_reflns_theta_full 25.242
_diffrn_reflns_theta_max 30.645
_diffrn_reflns_theta_min 1.581
_diffrn_source 'Rotating-anode X-ray tube'
_diffrn_source_type 'Rigaku (Mo) X-ray Source'
_exptl_absorpt_coefficient_mu 0.056
_exptl_absorpt_correction_T_max 1.00000
_exptl_absorpt_correction_T_min 0.88336
_exptl_absorpt_correction_type multi-scan
_exptl_absorpt_process_details
;
CrysAlisPro 1.171.40.75a (Rigaku Oxford Diffraction, 2020)
Empirical absorption correction using spherical harmonics,
 implemented in SCALE3 ABSPACK scaling algorithm.
;
_exptl_crystal_colour 'dark violet'
_exptl_crystal_colour_modifier dark
_exptl_crystal_colour_primary violet
_exptl_crystal_density_diffrn 0.997
_exptl_crystal_description plate
_exptl_crystal_F_000 1226
_exptl_crystal_preparation Recrystallization
_exptl_crystal_recrystallization_method 'From chloroform and pentane'
_exptl_crystal_size_max 0.25
_exptl_crystal_size_mid 0.1
_exptl_crystal_size_min 0.04
_refine_diff_density_max 0.486
_refine_diff_density_min -0.279
_refine_diff_density_rms 0.062
_refine_ls_extinction_method none
_refine_ls_goodness_of_fit_ref 0.981
_refine_ls_hydrogen_treatment constr
_refine_ls_matrix_type full
_refine_ls_number_parameters 826
_refine_ls_number_reflns 19675
_refine_ls_number_restraints 0
_refine_ls_restrained_S_all 0.981
_refine_ls_R_factor_all 0.0909
_refine_ls_R_factor_gt 0.0633
_refine_ls_shift/su_max 0.001
_refine_ls_shift/su_mean 0.000
_refine_ls_structure_factor_coef Fsqd
_refine_ls_weighting_details 'w=1/[\s^2^(Fo^2^)+(0.1177P)^2^] where P=(Fo^2^+2Fc^2^)/3'
_refine_ls_weighting_scheme calc
_refine_ls_wR_factor_gt 0.1711
_refine_ls_wR_factor_ref 0.1855
_reflns_Friedel_coverage 0.000
_reflns_number_gt 12823
_reflns_number_total 19675
_reflns_threshold_expression 'I > 2\s(I)'
_cod_data_source_file d2cc00548d1.cif
_cod_data_source_block xdi210116
_cod_original_cell_volume 3866.1(2)
_cod_database_code 7129730
_shelx_shelxl_version_number 2018/3
_chemical_oxdiff_formula 'C91 H67'
_chemical_oxdiff_usercomment TantM-A_Diels-Alder
_shelx_space_group_comment
;
The symmetry employed for this shelxl refinement is uniquely defined
by the following loop, which should always be used as a source of
symmetry information in preference to the above space-group names.
They are only intended as comments.
;
_shelx_estimated_absorpt_t_max 0.998
_shelx_estimated_absorpt_t_min 0.986
_reflns_odcompleteness_completeness 99.97
_reflns_odcompleteness_iscentric 1
_reflns_odcompleteness_theta 26.32
_olex2_refinement_description
;
1. Fixed Uiso
 At 1.2 times of:
  All C(H) groups
 At 1.5 times of:
  All C(H,H,H) groups
2.a Aromatic/amide H refined with riding coordinates:
 C00D(H00D), C00M(H00M), C00N(H00N), C00P(H00P), C00S(H00S), C00T(H00T),
 C00X(H00X), C010(H010), C011(H011), C012(H012), C015(H015), C016(H016),
 C017(H017), C019(H019), C01A(H01A), C01B(H01B), C01D(H01D), C01E(H01E),
 C01F(H01F), C01H(H01H), C01I(H01I), C01J(H01J), C01K(H01K), C01L(H01L),
 C01M(H01M), C01N(H01N), C01O(H01O), C01R(H01R), C01S(H01S), C01T(H01T),
 C01U(H01U), C01V(H01V), C01X(H01X), C01Y(H01Y), C01Z(H01Z), C020(H020),
 C021(H021), C022(H022), C024(H024), C025(H025), C027(H027), C028(H028),
 C029(H029), C02B(H02G), C02C(H02H), C02D(H02I), C02E(H02J), C02F(H02K),
 C02G(H02L)
2.b Idealised Me refined as rotating group:
 C01W(H01C,H01G,H01P), C023(H02A,H02B,H02C), C02A(H02D,H02E,H02F), C02H(H02M,
 H02N,H02O), C02I(H02P,H02Q,H02R), C02J(H02S,H02T,H02U)
;
_smtbx_masks_void_probe_radius 1.2
_smtbx_masks_void_truncation_radius 1.2
_olex2_submission_special_instructions 'No special instructions were received'
_oxdiff_exptl_absorpt_empirical_details
;
Empirical correction (ABSPACK) includes:
- Absorption correction using spherical harmonics
- Frame scaling
;
_oxdiff_exptl_absorpt_empirical_full_max 3.275
_oxdiff_exptl_absorpt_empirical_full_min 0.452

loop_
_space_group_symop_operation_xyz
'x, y, z'
'-x, -y, -z'

loop_
_atom_site_label
_atom_site_type_symbol
_atom_site_fract_x
_atom_site_fract_y
_atom_site_fract_z
_atom_site_U_iso_or_equiv
_atom_site_adp_type
_atom_site_occupancy
_atom_site_site_symmetry_order
_atom_site_calc_flag
_atom_site_refinement_flags_posn
_atom_site_refinement_flags_adp
_atom_site_refinement_flags_occupancy
_atom_site_disorder_assembly
_atom_site_disorder_group
C001 C 0.33736(11) 0.82801(9) 0.52503(9) 0.0274(3) Uani 1 1 d . . . . .
C002 C 0.56245(10) 0.78262(9) 0.56049(9) 0.0252(3) Uani 1 1 d . . . . .
C003 C 0.27532(11) 0.81925(9) 0.48427(9) 0.0286(3) Uani 1 1 d . . . . .
C004 C 0.30005(10) 0.84748(9) 0.59978(9) 0.0270(3) Uani 1 1 d . . . . .
C005 C 0.60392(10) 0.72532(9) 0.62440(9) 0.0262(3) Uani 1 1 d . . . . .
C006 C 0.55464(11) 0.64328(9) 0.69595(9) 0.0265(3) Uani 1 1 d . . . . .
C007 C 0.20240(11) 0.84669(9) 0.63937(9) 0.0298(3) Uani 1 1 d . . . . .
C008 C 0.14183(11) 0.83462(9) 0.60064(10) 0.0308(3) Uani 1 1 d . . . . .
C009 C 0.47462(10) 0.75537(9) 0.56646(9) 0.0261(3) Uani 1 1 d . . . . .
C00A C 0.17849(11) 0.82517(9) 0.52105(10) 0.0299(3) Uani 1 1 d . . . . .
C00B C 0.46629(10) 0.61602(9) 0.70393(9) 0.0270(3) Uani 1 1 d . . . . .
C00C C 0.49134(10) 0.84371(9) 0.40140(9) 0.0272(3) Uani 1 1 d . . . . .
C00D C 0.59550(11) 0.61348(9) 0.82899(9) 0.0276(3) Uani 1 1 d . . . . .
H00D H 0.564406 0.663495 0.829972 0.033 Uiso 1 1 calc R U . . .
C00E C 0.42610(11) 0.67129(9) 0.63821(9) 0.0268(3) Uani 1 1 d . . . . .
C00F C 0.43492(11) 0.81156(9) 0.49699(9) 0.0298(3) Uani 1 1 d . . . . .
C00G C 0.53461(11) 0.96240(9) 0.24309(9) 0.0287(3) Uani 1 1 d . . . . .
C00H C 0.59666(10) 0.58757(9) 0.76473(9) 0.0267(3) Uani 1 1 d . . . . .
C00I C 0.49041(10) 0.93345(9) 0.33808(9) 0.0264(3) Uani 1 1 d . . . . .
C00J C 0.63792(11) 0.56932(9) 0.89189(9) 0.0282(3) Uani 1 1 d . . . . .
C00K C 0.54373(11) 0.78516(9) 0.36911(9) 0.0282(3) Uani 1 1 d . . . . .
C00L C 0.73004(12) 0.44469(9) 0.95761(10) 0.0313(3) Uani 1 1 d . . . . .
C00M C 0.44859(11) 0.99874(9) 0.36505(10) 0.0286(3) Uani 1 1 d . . . . .
H00M H 0.421668 0.982433 0.427361 0.034 Uiso 1 1 calc R U . . .
C00N C 0.61212(11) 0.86904(9) 0.49505(9) 0.0289(3) Uani 1 1 d . . . . .
H00N H 0.584926 0.909659 0.454201 0.035 Uiso 1 1 calc R U . . .
C00O C 0.64098(11) 0.61129(9) 0.94977(9) 0.0307(3) Uani 1 1 d . . . . .
C00P C 0.35819(11) 0.87223(9) 0.63534(10) 0.0301(3) Uani 1 1 d . . . . .
H00P H 0.423629 0.877388 0.607813 0.036 Uiso 1 1 calc R U . . .
C00Q C 0.64054(11) 0.51271(9) 0.76432(9) 0.0286(3) Uani 1 1 d . . . . .
C00R C 0.58308(11) 0.90317(9) 0.21239(9) 0.0299(3) Uani 1 1 d . . . . .
C00S C 0.41555(11) 0.53250(9) 0.77523(10) 0.0312(3) Uani 1 1 d . . . . .
H00S H 0.440690 0.496418 0.819902 0.037 Uiso 1 1 calc R U . . .
C00T C 0.69392(11) 0.75363(9) 0.61435(10) 0.0297(3) Uani 1 1 d . . . . .
H00T H 0.723019 0.714666 0.654226 0.036 Uiso 1 1 calc R U . . .
C00U C 0.64444(11) 0.48461(9) 0.69464(10) 0.0306(3) Uani 1 1 d . . . . .
C00V C 0.03985(11) 0.83294(10) 0.64281(10) 0.0320(3) Uani 1 1 d . . . . .
C00W C 0.68215(11) 0.46548(9) 0.82870(9) 0.0292(3) Uani 1 1 d . . . . .
C00X C 0.44611(11) 1.08373(10) 0.30415(10) 0.0319(3) Uani 1 1 d . . . . .
H00X H 0.417834 1.125484 0.324507 0.038 Uiso 1 1 calc R U . . .
C00Y C 0.62444(12) 0.93070(10) 0.11366(10) 0.0340(4) Uani 1 1 d . . . . .
C00Z C 0.68173(11) 0.49373(9) 0.89243(9) 0.0290(3) Uani 1 1 d . . . . .
C010 C -0.09519(11) 0.91004(10) 0.66765(10) 0.0332(3) Uani 1 1 d . . . . .
H010 H -0.121480 0.964534 0.658369 0.040 Uiso 1 1 calc R U . . .
C011 C 0.69656(11) 0.89447(9) 0.48973(10) 0.0329(3) Uani 1 1 d . . . . .
H011 H 0.727109 0.952409 0.445980 0.039 Uiso 1 1 calc R U . . .
C012 C 0.52874(12) 1.05132(10) 0.18184(10) 0.0327(3) Uani 1 1 d . . . . .
H012 H 0.555838 1.070008 0.119061 0.039 Uiso 1 1 calc R U . . .
C013 C 0.59041(11) 0.81681(9) 0.27396(10) 0.0300(3) Uani 1 1 d . . . . .
C014 C 0.72784(11) 0.38424(9) 0.82904(10) 0.0317(3) Uani 1 1 d . . . . .
C015 C 0.30386(12) 0.79722(10) 0.41114(10) 0.0341(3) Uani 1 1 d . . . . .
H015 H 0.366793 0.788244 0.388019 0.041 Uiso 1 1 calc R U . . .
C016 C 0.34033(11) 0.63599(9) 0.64495(10) 0.0329(3) Uani 1 1 d . . . . .
H016 H 0.314132 0.669365 0.600363 0.040 Uiso 1 1 calc R U . . .
C017 C 0.32178(12) 0.88862(10) 0.70798(10) 0.0349(4) Uani 1 1 d . . . . .
H017 H 0.362060 0.905364 0.729851 0.042 Uiso 1 1 calc R U . . .
C018 C -0.00023(11) 0.91305(9) 0.62905(10) 0.0311(3) Uani 1 1 d . . . . .
C019 C 0.54539(12) 0.69332(10) 0.42586(10) 0.0350(4) Uani 1 1 d . . . . .
H019 H 0.512887 0.669874 0.488743 0.042 Uiso 1 1 calc R U . . .
C01A C 0.48524(12) 1.11020(10) 0.21107(10) 0.0344(3) Uani 1 1 d . . . . .
H01A H 0.481253 1.168853 0.168973 0.041 Uiso 1 1 calc R U . . .
C01B C 0.11801(12) 0.81703(10) 0.47877(11) 0.0353(3) Uani 1 1 d . . . . .
H01B H 0.054055 0.822910 0.501913 0.042 Uiso 1 1 calc R U . . .
C01C C -0.15340(11) 0.83039(10) 0.71939(10) 0.0343(3) Uani 1 1 d . . . . .
C01D C 0.16716(12) 0.86066(10) 0.71741(10) 0.0354(4) Uani 1 1 d . . . . .
H01D H 0.102022 0.855712 0.746600 0.042 Uiso 1 1 calc R U . . .
C01E C 0.22525(12) 0.88091(11) 0.75058(11) 0.0388(4) Uani 1 1 d . . . . .
H01E H 0.200574 0.889850 0.802599 0.047 Uiso 1 1 calc R U . . .
C01F C 0.56253(12) 0.64487(10) 0.98711(10) 0.0349(4) Uani 1 1 d . . . . .
H01F H 0.505119 0.632926 0.983470 0.042 Uiso 1 1 calc R U . . .
C01G C 0.57102(13) 0.91193(10) 0.07219(10) 0.0392(4) Uani 1 1 d . . . . .
C01H C 0.24381(12) 0.78872(11) 0.37369(11) 0.0387(4) Uani 1 1 d . . . . .
H01H H 0.265369 0.774300 0.325020 0.046 Uiso 1 1 calc R U . . .
C01I C 0.33271(12) 0.50376(10) 0.78052(10) 0.0354(4) Uani 1 1 d . . . . .
H01I H 0.299827 0.448664 0.829179 0.042 Uiso 1 1 calc R U . . .
C01J C 0.73953(11) 0.83525(10) 0.54897(10) 0.0337(3) Uani 1 1 d . . . . .
H01J H 0.799936 0.852339 0.543152 0.040 Uiso 1 1 calc R U . . .
C01K C 0.68104(13) 0.40356(10) 1.04992(10) 0.0373(4) Uani 1 1 d . . . . .
H01K H 0.616191 0.406469 1.072033 0.045 Uiso 1 1 calc R U . . .
C01L C 0.15003(12) 0.80110(11) 0.40642(11) 0.0398(4) Uani 1 1 d . . . . .
H01L H 0.109223 0.798303 0.377831 0.048 Uiso 1 1 calc R U . . .
C01M C 0.72355(12) 0.62757(10) 0.95828(10) 0.0363(4) Uani 1 1 d . . . . .
H01M H 0.777454 0.603607 0.935096 0.044 Uiso 1 1 calc R U . . .
C01N C 0.69630(12) 0.30065(10) 0.90362(11) 0.0372(4) Uani 1 1 d . . . . .
H01N H 0.646393 0.294989 0.955675 0.045 Uiso 1 1 calc R U . . .
C01O C 0.59638(12) 0.40458(10) 0.71831(10) 0.0351(4) Uani 1 1 d . . . . .
H01O H 0.558608 0.368376 0.779197 0.042 Uiso 1 1 calc R U . . .
C01P C 0.71496(13) 0.97162(10) 0.06402(11) 0.0399(4) Uani 1 1 d . . . . .
C01Q C -0.01780(12) 0.75094(10) 0.69611(11) 0.0390(4) Uani 1 1 d . . . . .
C01R C 0.69724(13) 0.53706(10) 0.60475(10) 0.0383(4) Uani 1 1 d . . . . .
H01R H 0.728801 0.592873 0.586873 0.046 Uiso 1 1 calc R U . . .
C01S C 0.59202(13) 0.63793(10) 0.39301(11) 0.0400(4) Uani 1 1 d . . . . .
H01S H 0.590755 0.576815 0.432911 0.048 Uiso 1 1 calc R U . . .
C01T C 0.29509(12) 0.55550(10) 0.71387(11) 0.0379(4) Uani 1 1 d . . . . .
H01T H 0.237750 0.534153 0.716958 0.045 Uiso 1 1 calc R U . . .
C01U C 0.64116(12) 0.75712(10) 0.24292(11) 0.0363(4) Uani 1 1 d . . . . .
H01U H 0.675101 0.778568 0.180518 0.044 Uiso 1 1 calc R U . . .
C01V C 0.64208(13) 0.67062(11) 0.30030(11) 0.0417(4) Uani 1 1 d . . . . .
H01V H 0.676360 0.632245 0.278056 0.050 Uiso 1 1 calc R U . . .
C01W C 0.06020(12) 1.00150(10) 0.57251(12) 0.0401(4) Uani 1 1 d . . . . .
H01C H 0.095979 1.008580 0.605637 0.060 Uiso 1 1 calc R U . . .
H01G H 0.021104 1.050146 0.558889 0.060 Uiso 1 1 calc R U . . .
H01P H 0.102756 1.003176 0.516317 0.060 Uiso 1 1 calc R U . . .
C01X C -0.11239(12) 0.75132(11) 0.73224(11) 0.0400(4) Uani 1 1 d . . . . .
H01X H -0.150944 0.695963 0.767028 0.048 Uiso 1 1 calc R U . . .
C01Y C 0.61063(16) 0.93632(11) -0.01922(11) 0.0485(5) Uani 1 1 d . . . . .
H01Y H 0.574456 0.924884 -0.047794 0.058 Uiso 1 1 calc R U . . .
C01Z C 0.82483(13) 0.44028(11) 0.92716(12) 0.0411(4) Uani 1 1 d . . . . .
H01Z H 0.859188 0.467788 0.864408 0.049 Uiso 1 1 calc R U . . .
C020 C 0.80130(12) 0.39053(11) 0.75453(11) 0.0394(4) Uani 1 1 d . . . . .
H020 H 0.823960 0.447095 0.703353 0.047 Uiso 1 1 calc R U . . .
C021 C 0.56694(14) 0.69550(11) 1.02953(11) 0.0427(4) Uani 1 1 d . . . . .
H021 H 0.512887 0.718069 1.054669 0.051 Uiso 1 1 calc R U . . .
C022 C 0.72765(14) 0.67866(11) 1.00048(11) 0.0435(4) Uani 1 1 d . . . . .
H022 H 0.784521 0.689924 1.005439 0.052 Uiso 1 1 calc R U . . .
C023 C -0.25586(12) 0.82900(11) 0.76077(12) 0.0408(4) Uani 1 1 d . . . . .
H02A H -0.271404 0.819469 0.822628 0.061 Uiso 1 1 calc R U . . .
H02B H -0.288153 0.780458 0.761038 0.061 Uiso 1 1 calc R U . . .
H02C H -0.275133 0.886166 0.725742 0.061 Uiso 1 1 calc R U . . .
C024 C 0.60304(13) 0.37728(11) 0.65421(11) 0.0421(4) Uani 1 1 d . . . . .
H024 H 0.569815 0.322561 0.671359 0.051 Uiso 1 1 calc R U . . .
C025 C 0.72646(15) 0.35833(11) 1.10979(12) 0.0477(5) Uani 1 1 d . . . . .
H025 H 0.692290 0.329364 1.172579 0.057 Uiso 1 1 calc R U . . .
C026 C 0.70050(16) 0.97649(11) -0.06980(11) 0.0521(5) Uani 1 1 d . . . . .
C027 C 0.75177(15) 0.99292(11) -0.02702(11) 0.0481(5) Uani 1 1 d . . . . .
H027 H 0.814123 1.019591 -0.060683 0.058 Uiso 1 1 calc R U . . .
C028 C 0.65008(15) 0.71297(11) 1.03507(11) 0.0458(5) Uani 1 1 d . . . . .
H028 H 0.653677 0.748780 1.062853 0.055 Uiso 1 1 calc R U . . .
C029 C 0.70449(14) 0.50911(11) 0.54094(11) 0.0445(4) Uani 1 1 d . . . . .
H029 H 0.741880 0.545159 0.479880 0.053 Uiso 1 1 calc R U . . .
C02A C 0.47425(14) 0.86439(12) 0.12549(12) 0.0484(5) Uani 1 1 d . . . . .
H02D H 0.476936 0.802049 0.165897 0.073 Uiso 1 1 calc R U . . .
H02E H 0.444247 0.866317 0.084355 0.073 Uiso 1 1 calc R U . . .
H02F H 0.438511 0.893830 0.160951 0.073 Uiso 1 1 calc R U . . .
C02B C 0.65743(14) 0.42878(11) 0.56576(12) 0.0464(4) Uani 1 1 d . . . . .
H02G H 0.662660 0.409348 0.522024 0.056 Uiso 1 1 calc R U . . .
C02C C 0.73746(14) 0.22560(11) 0.90223(13) 0.0463(4) Uani 1 1 d . . . . .
H02H H 0.715352 0.168850 0.953253 0.056 Uiso 1 1 calc R U . . .
C02D C 0.81014(14) 0.23298(12) 0.82730(13) 0.0506(5) Uani 1 1 d . . . . .
H02I H 0.837918 0.181433 0.826576 0.061 Uiso 1 1 calc R U . . .
C02E C 0.86999(15) 0.39614(13) 0.98737(14) 0.0530(5) Uani 1 1 d . . . . .
H02J H 0.935041 0.394011 0.965794 0.064 Uiso 1 1 calc R U . . .
C02F C 0.82035(16) 0.35524(13) 1.07879(14) 0.0557(5) Uani 1 1 d . . . . .
H02K H 0.851259 0.325037 1.120067 0.067 Uiso 1 1 calc R U . . .
C02G C 0.84241(14) 0.31519(12) 0.75351(13) 0.0482(4) Uani 1 1 d . . . . .
H02L H 0.892747 0.320519 0.701880 0.058 Uiso 1 1 calc R U . . .
C02H C 0.02461(15) 0.66357(11) 0.71417(15) 0.0597(6) Uani 1 1 d . . . . .
H02M H -0.024161 0.613350 0.755206 0.090 Uiso 1 1 calc R U . . .
H02N H 0.070854 0.660484 0.741529 0.090 Uiso 1 1 calc R U . . .
H02O H 0.054495 0.660539 0.657428 0.090 Uiso 1 1 calc R U . . .
C02I C 0.77252(15) 0.99336(15) 0.10726(13) 0.0594(5) Uani 1 1 d . . . . .
H02P H 0.836760 1.012917 0.065378 0.089 Uiso 1 1 calc R U . . .
H02Q H 0.770783 0.940058 0.162195 0.089 Uiso 1 1 calc R U . . .
H02R H 0.747416 1.041246 0.122314 0.089 Uiso 1 1 calc R U . . .
C02J C 0.7414(2) 1.00227(14) -0.16888(12) 0.0763(8) Uani 1 1 d . . . . .
H02S H 0.792325 0.966673 -0.179615 0.115 Uiso 1 1 calc R U . . .
H02T H 0.765057 1.065850 -0.202801 0.115 Uiso 1 1 calc R U . . .
H02U H 0.693432 0.991023 -0.188529 0.115 Uiso 1 1 calc R U . . .

loop_
_atom_site_aniso_label
_atom_site_aniso_U_11
_atom_site_aniso_U_22
_atom_site_aniso_U_33
_atom_site_aniso_U_23
_atom_site_aniso_U_13
_atom_site_aniso_U_12
C001 0.0371(9) 0.0182(7) 0.0257(7) -0.0082(5) -0.0122(6) 0.0032(6)
C002 0.0364(8) 0.0200(6) 0.0246(6) -0.0133(5) -0.0131(6) 0.0074(6)
C003 0.0386(9) 0.0211(7) 0.0286(7) -0.0111(6) -0.0153(6) 0.0051(6)
C004 0.0381(9) 0.0180(6) 0.0267(7) -0.0088(5) -0.0159(6) 0.0063(6)
C005 0.0382(9) 0.0194(7) 0.0274(7) -0.0140(6) -0.0149(6) 0.0074(6)
C006 0.0407(9) 0.0194(7) 0.0253(7) -0.0128(5) -0.0157(6) 0.0072(6)
C007 0.0388(9) 0.0220(7) 0.0291(7) -0.0109(6) -0.0139(7) 0.0040(6)
C008 0.0359(9) 0.0236(7) 0.0317(7) -0.0107(6) -0.0135(7) 0.0049(6)
C009 0.0395(9) 0.0204(7) 0.0234(6) -0.0133(5) -0.0130(6) 0.0079(6)
C00A 0.0398(9) 0.0195(7) 0.0318(7) -0.0100(6) -0.0169(7) 0.0047(6)
C00B 0.0396(9) 0.0198(7) 0.0261(7) -0.0132(6) -0.0136(6) 0.0062(6)
C00C 0.0366(9) 0.0246(7) 0.0282(7) -0.0149(6) -0.0168(6) 0.0064(6)
C00D 0.0380(9) 0.0200(7) 0.0276(7) -0.0124(6) -0.0130(6) 0.0047(6)
C00E 0.0380(9) 0.0220(7) 0.0261(7) -0.0145(6) -0.0134(6) 0.0061(6)
C00F 0.0393(9) 0.0258(7) 0.0266(7) -0.0117(6) -0.0150(6) 0.0057(6)
C00G 0.0401(9) 0.0254(7) 0.0272(7) -0.0142(6) -0.0166(6) 0.0060(6)
C00H 0.0358(8) 0.0197(7) 0.0257(7) -0.0095(5) -0.0131(6) 0.0021(6)
C00I 0.0330(8) 0.0247(7) 0.0270(7) -0.0138(6) -0.0144(6) 0.0053(6)
C00J 0.0370(9) 0.0225(7) 0.0276(7) -0.0124(6) -0.0125(6) 0.0013(6)
C00K 0.0393(9) 0.0236(7) 0.0291(7) -0.0154(6) -0.0162(6) 0.0063(6)
C00L 0.0476(10) 0.0212(7) 0.0355(8) -0.0163(6) -0.0229(7) 0.0093(6)
C00M 0.0362(9) 0.0251(7) 0.0297(7) -0.0153(6) -0.0144(6) 0.0064(6)
C00N 0.0417(9) 0.0208(7) 0.0261(7) -0.0110(6) -0.0143(6) 0.0065(6)
C00O 0.0480(10) 0.0209(7) 0.0265(7) -0.0109(6) -0.0171(7) 0.0050(6)
C00P 0.0385(9) 0.0235(7) 0.0323(7) -0.0138(6) -0.0164(7) 0.0074(6)
C00Q 0.0393(9) 0.0200(7) 0.0287(7) -0.0119(6) -0.0132(6) 0.0026(6)
C00R 0.0435(9) 0.0268(7) 0.0260(7) -0.0157(6) -0.0153(6) 0.0068(6)
C00S 0.0450(10) 0.0234(7) 0.0280(7) -0.0121(6) -0.0160(7) 0.0060(6)
C00T 0.0385(9) 0.0244(7) 0.0317(7) -0.0143(6) -0.0176(7) 0.0084(6)
C00U 0.0435(9) 0.0251(7) 0.0312(7) -0.0167(6) -0.0183(7) 0.0115(6)
C00V 0.0353(9) 0.0306(8) 0.0323(8) -0.0154(6) -0.0130(7) 0.0036(6)
C00W 0.0391(9) 0.0208(7) 0.0287(7) -0.0111(6) -0.0135(6) 0.0044(6)
C00X 0.0408(9) 0.0253(7) 0.0376(8) -0.0191(6) -0.0172(7) 0.0088(6)
C00Y 0.0544(11) 0.0252(7) 0.0273(7) -0.0157(6) -0.0161(7) 0.0112(7)
C00Z 0.0393(9) 0.0218(7) 0.0271(7) -0.0104(6) -0.0138(6) 0.0026(6)
C010 0.0395(10) 0.0298(8) 0.0367(8) -0.0182(7) -0.0170(7) 0.0064(6)
C011 0.0426(10) 0.0216(7) 0.0304(7) -0.0095(6) -0.0110(7) -0.0004(6)
C012 0.0493(10) 0.0285(8) 0.0264(7) -0.0137(6) -0.0193(7) 0.0080(7)
C013 0.0417(9) 0.0262(7) 0.0301(7) -0.0169(6) -0.0168(7) 0.0071(6)
C014 0.0436(9) 0.0260(7) 0.0356(8) -0.0173(6) -0.0219(7) 0.0096(6)
C015 0.0412(10) 0.0311(8) 0.0361(8) -0.0185(7) -0.0165(7) 0.0062(6)
C016 0.0450(10) 0.0251(7) 0.0355(8) -0.0142(6) -0.0217(7) 0.0056(6)
C017 0.0453(10) 0.0321(8) 0.0364(8) -0.0197(7) -0.0197(7) 0.0068(7)
C018 0.0376(9) 0.0272(7) 0.0326(7) -0.0147(6) -0.0154(7) 0.0022(6)
C019 0.0550(11) 0.0255(7) 0.0320(8) -0.0157(6) -0.0210(7) 0.0089(7)
C01A 0.0498(10) 0.0219(7) 0.0361(8) -0.0127(6) -0.0222(7) 0.0102(6)
C01B 0.0367(9) 0.0321(8) 0.0402(8) -0.0161(7) -0.0177(7) 0.0053(6)
C01C 0.0388(9) 0.0361(8) 0.0343(8) -0.0197(7) -0.0151(7) 0.0032(7)
C01D 0.0392(9) 0.0361(8) 0.0307(8) -0.0164(7) -0.0109(7) 0.0064(7)
C01E 0.0487(11) 0.0416(9) 0.0319(8) -0.0223(7) -0.0136(7) 0.0070(7)
C01F 0.0496(10) 0.0282(8) 0.0290(7) -0.0134(6) -0.0164(7) 0.0063(7)
C01G 0.0705(12) 0.0232(7) 0.0334(8) -0.0158(6) -0.0263(8) 0.0123(7)
C01H 0.0498(11) 0.0389(9) 0.0393(8) -0.0244(7) -0.0208(8) 0.0070(7)
C01I 0.0462(10) 0.0249(7) 0.0324(8) -0.0104(6) -0.0136(7) -0.0017(6)
C01J 0.0351(9) 0.0300(8) 0.0376(8) -0.0154(7) -0.0149(7) 0.0034(6)
C01K 0.0539(11) 0.0285(8) 0.0341(8) -0.0160(7) -0.0193(8) 0.0089(7)
C01L 0.0469(11) 0.0394(9) 0.0436(9) -0.0206(7) -0.0258(8) 0.0056(7)
C01M 0.0516(11) 0.0264(8) 0.0356(8) -0.0141(6) -0.0212(8) 0.0063(7)
C01N 0.0491(10) 0.0263(8) 0.0425(9) -0.0174(7) -0.0222(8) 0.0099(7)
C01O 0.0485(10) 0.0286(8) 0.0341(8) -0.0174(7) -0.0173(7) 0.0068(7)
C01P 0.0570(12) 0.0315(8) 0.0324(8) -0.0175(7) -0.0135(8) 0.0082(7)
C01Q 0.0426(10) 0.0278(8) 0.0437(9) -0.0154(7) -0.0128(8) 0.0022(7)
C01R 0.0579(11) 0.0272(8) 0.0328(8) -0.0154(7) -0.0179(8) 0.0086(7)
C01S 0.0655(12) 0.0245(8) 0.0401(9) -0.0181(7) -0.0269(8) 0.0145(7)
C01T 0.0437(10) 0.0292(8) 0.0448(9) -0.0172(7) -0.0193(8) 0.0010(7)
C01U 0.0527(11) 0.0334(8) 0.0335(8) -0.0217(7) -0.0199(7) 0.0135(7)
C01V 0.0628(12) 0.0334(9) 0.0453(9) -0.0277(8) -0.0270(9) 0.0208(8)
C01W 0.0421(10) 0.0284(8) 0.0484(10) -0.0159(7) -0.0168(8) 0.0033(7)
C01X 0.0412(10) 0.0294(8) 0.0449(9) -0.0164(7) -0.0094(8) -0.0040(7)
C01Y 0.0941(16) 0.0267(8) 0.0347(9) -0.0166(7) -0.0312(10) 0.0098(9)
C01Z 0.0490(11) 0.0370(9) 0.0443(9) -0.0213(8) -0.0216(8) 0.0100(7)
C020 0.0494(11) 0.0333(8) 0.0392(9) -0.0187(7) -0.0182(8) 0.0122(7)
C021 0.0680(13) 0.0354(9) 0.0347(8) -0.0217(7) -0.0235(8) 0.0166(8)
C022 0.0662(12) 0.0313(8) 0.0455(9) -0.0182(7) -0.0331(9) 0.0047(8)
C023 0.0382(10) 0.0422(9) 0.0460(9) -0.0236(8) -0.0144(8) 0.0023(7)
C024 0.0646(12) 0.0313(8) 0.0456(9) -0.0242(7) -0.0284(9) 0.0098(8)
C025 0.0768(15) 0.0359(9) 0.0385(9) -0.0167(7) -0.0318(9) 0.0174(9)
C026 0.1040(17) 0.0258(8) 0.0280(8) -0.0162(7) -0.0207(10) 0.0137(9)
C027 0.0725(13) 0.0288(8) 0.0323(8) -0.0142(7) -0.0064(8) 0.0073(8)
C028 0.0821(14) 0.0301(8) 0.0413(9) -0.0208(7) -0.0348(10) 0.0120(8)
C029 0.0694(13) 0.0372(9) 0.0294(8) -0.0180(7) -0.0178(8) 0.0128(8)
C02A 0.0731(14) 0.0365(9) 0.0466(10) -0.0187(8) -0.0335(10) 0.0042(8)
C02B 0.0753(14) 0.0407(10) 0.0401(9) -0.0284(8) -0.0275(9) 0.0167(9)
C02C 0.0619(12) 0.0259(8) 0.0561(11) -0.0187(8) -0.0277(10) 0.0102(8)
C02D 0.0669(13) 0.0349(9) 0.0653(12) -0.0311(9) -0.0325(11) 0.0239(9)
C02E 0.0534(12) 0.0605(12) 0.0646(12) -0.0356(10) -0.0363(10) 0.0246(9)
C02F 0.0814(16) 0.0505(11) 0.0577(12) -0.0280(9) -0.0495(12) 0.0300(10)
C02G 0.0577(12) 0.0474(11) 0.0519(10) -0.0323(9) -0.0226(9) 0.0213(9)
C02H 0.0542(13) 0.0277(9) 0.0725(14) -0.0145(9) -0.0057(10) 0.0032(8)
C02I 0.0556(13) 0.0739(14) 0.0478(11) -0.0293(10) -0.0131(9) -0.0056(10)
C02J 0.142(2) 0.0484(12) 0.0304(9) -0.0208(9) -0.0163(12) 0.0036(13)

loop_
_atom_type_symbol
_atom_type_description
_atom_type_scat_dispersion_real
_atom_type_scat_dispersion_imag
_atom_type_scat_source
C C 0.0033 0.0016 'International Tables Vol C Tables 4.2.6.8 and 6.1.1.4'
H H 0.0000 0.0000 'International Tables Vol C Tables 4.2.6.8 and 6.1.1.4'

loop_
_geom_angle_atom_site_label_1
_geom_angle_atom_site_label_2
_geom_angle_atom_site_label_3
_geom_angle
_geom_angle_site_symmetry_1
_geom_angle_site_symmetry_3
_geom_angle_publ_flag
C003 C001 C004 117.93(13) . . ?
C003 C001 C00F 122.30(13) . . ?
C004 C001 C00F 119.63(13) . . ?
C009 C002 C005 120.42(12) . . ?
C009 C002 C00N 122.56(12) . . ?
C00N C002 C005 116.94(13) . . ?
C00A C003 C001 120.20(13) . . ?
C00A C003 C015 116.59(13) . . ?
C015 C003 C001 123.01(14) . . ?
C007 C004 C001 120.71(13) . . ?
C007 C004 C00P 117.14(13) . . ?
C00P C004 C001 122.09(14) . . ?
C006 C005 C002 119.87(13) . . ?
C006 C005 C00T 121.31(12) . . ?
C00T C005 C002 118.82(12) . . ?
C005 C006 C00H 118.88(13) . . ?
C00B C006 C005 120.38(12) . . ?
C00B C006 C00H 120.71(12) . . ?
C004 C007 C01D 119.20(13) . . ?
C008 C007 C004 120.37(13) . . ?
C008 C007 C01D 120.40(14) . . ?
C007 C008 C00A 119.50(14) . . ?
C007 C008 C00V 120.13(13) . . ?
C00A C008 C00V 120.36(13) . . ?
C002 C009 C00E 119.19(12) . . ?
C002 C009 C00F 120.35(12) . . ?
C00E C009 C00F 120.41(13) . . ?
C008 C00A C003 120.70(13) . . ?
C008 C00A C01B 120.01(15) . . ?
C01B C00A C003 119.22(14) . . ?
C006 C00B C00E 120.00(13) . . ?
C006 C00B C00S 121.36(13) . . ?
C00S C00B C00E 118.62(13) . . ?
C00I C00C C00F 119.84(12) . . ?
C00I C00C C00K 118.77(13) . . ?
C00K C00C C00F 121.30(12) . . ?
C00H C00D H00D 118.6 . . ?
C00H C00D C00J 122.80(13) . . ?
C00J C00D H00D 118.6 . . ?
C009 C00E C00B 120.08(13) . . ?
C016 C00E C009 122.49(13) . . ?
C016 C00E C00B 117.31(13) . . ?
C001 C00F C009 119.32(12) . . ?
C001 C00F C00C 120.95(12) . . ?
C00C C00F C009 119.54(13) . . ?
C00R C00G C00I 119.82(12) . . ?
C00R C00G C012 121.26(13) . . ?
C012 C00G C00I 118.92(13) . . ?
C00D C00H C006 118.70(12) . . ?
C00D C00H C00Q 118.81(13) . . ?
C00Q C00H C006 122.43(12) . . ?
C00C C00I C00G 120.54(12) . . ?
C00C C00I C00M 122.38(13) . . ?
C00M C00I C00G 117.05(12) . . ?
C00D C00J C00O 116.82(12) . . ?
C00D C00J C00Z 118.85(13) . . ?
C00Z C00J C00O 124.10(13) . . ?
C00C C00K C013 119.48(12) . . ?
C019 C00K C00C 123.28(13) . . ?
C019 C00K C013 116.97(13) . . ?
C01K C00L C00Z 120.80(15) . . ?
C01Z C00L C00Z 120.56(14) . . ?
C01Z C00L C01K 118.64(14) . . ?
C00I C00M H00M 119.0 . . ?
C00X C00M C00I 122.02(13) . . ?
C00X C00M H00M 119.0 . . ?
C002 C00N H00N 119.0 . . ?
C011 C00N C002 122.09(13) . . ?
C011 C00N H00N 119.0 . . ?
C01F C00O C00J 119.73(14) . . ?
C01M C00O C00J 121.44(14) . . ?
C01M C00O C01F 118.35(14) . . ?
C004 C00P H00P 119.2 . . ?
C017 C00P C004 121.57(15) . . ?
C017 C00P H00P 119.2 . . ?
C00H C00Q C00U 119.82(12) . . ?
C00H C00Q C00W 119.52(13) . . ?
C00W C00Q C00U 120.65(12) . . ?
C00G C00R C00Y 120.27(12) . . ?
C013 C00R C00G 120.30(13) . . ?
C013 C00R C00Y 119.40(12) . . ?
C00B C00S H00S 119.2 . . ?
C01I C00S C00B 121.61(14) . . ?
C01I C00S H00S 119.2 . . ?
C005 C00T H00T 119.2 . . ?
C01J C00T C005 121.69(13) . . ?
C01J C00T H00T 119.2 . . ?
C01O C00U C00Q 120.95(13) . . ?
C01R C00U C00Q 120.81(14) . . ?
C01R C00U C01O 118.23(14) . . ?
C018 C00V C008 120.44(13) . . ?
C018 C00V C01Q 119.18(14) . . ?
C01Q C00V C008 120.38(13) . . ?
C00Q C00W C00Z 120.87(13) . . ?
C00Q C00W C014 119.39(12) . . ?
C00Z C00W C014 119.75(12) . . ?
C00M C00X H00X 119.7 . . ?
C00M C00X C01A 120.51(13) . . ?
C01A C00X H00X 119.7 . . ?
C01G C00Y C00R 118.89(15) . . ?
C01P C00Y C00R 120.86(14) . . ?
C01P C00Y C01G 120.22(14) . . ?
C00J C00Z C00L 121.04(12) . . ?
C00J C00Z C00W 119.12(13) . . ?
C00W C00Z C00L 119.81(13) . . ?
C018 C010 H010 118.8 . . ?
C018 C010 C01C 122.40(14) . . ?
C01C C010 H010 118.8 . . ?
C00N C011 H011 119.8 . . ?
C00N C011 C01J 120.43(13) . . ?
C01J C011 H011 119.8 . . ?
C00G C012 H012 119.2 . . ?
C01A C012 C00G 121.62(14) . . ?
C01A C012 H012 119.2 . . ?
C00R C013 C00K 120.84(13) . . ?
C00R C013 C01U 120.39(13) . . ?
C01U C013 C00K 118.71(13) . . ?
C01N C014 C00W 120.88(14) . . ?
C020 C014 C00W 120.62(13) . . ?
C020 C014 C01N 118.49(14) . . ?
C003 C015 H015 118.9 . . ?
C01H C015 C003 122.13(16) . . ?
C01H C015 H015 118.9 . . ?
C00E C016 H016 119.2 . . ?
C01T C016 C00E 121.66(14) . . ?
C01T C016 H016 119.2 . . ?
C00P C017 H017 119.7 . . ?
C00P C017 C01E 120.56(15) . . ?
C01E C017 H017 119.7 . . ?
C00V C018 C01W 120.05(14) . . ?
C010 C018 C00V 119.50(13) . . ?
C010 C018 C01W 120.46(13) . . ?
C00K C019 H019 118.9 . . ?
C01S C019 C00K 122.21(15) . . ?
C01S C019 H019 118.9 . . ?
C00X C01A H01A 120.1 . . ?
C012 C01A C00X 119.74(13) . . ?
C012 C01A H01A 120.1 . . ?
C00A C01B H01B 119.3 . . ?
C01L C01B C00A 121.37(16) . . ?
C01L C01B H01B 119.3 . . ?
C010 C01C C01X 117.35(15) . . ?
C010 C01C C023 121.31(14) . . ?
C01X C01C C023 121.33(14) . . ?
C007 C01D H01D 119.4 . . ?
C01E C01D C007 121.13(15) . . ?
C01E C01D H01D 119.4 . . ?
C017 C01E H01E 120.0 . . ?
C01D C01E C017 120.07(15) . . ?
C01D C01E H01E 120.0 . . ?
C00O C01F H01F 119.5 . . ?
C021 C01F C00O 120.99(16) . . ?
C021 C01F H01F 119.5 . . ?
C00Y C01G C02A 121.06(14) . . ?
C01Y C01G C00Y 118.47(17) . . ?
C01Y C01G C02A 120.46(16) . . ?
C015 C01H H01H 119.7 . . ?
C015 C01H C01L 120.52(15) . . ?
C01L C01H H01H 119.7 . . ?
C00S C01I H01I 120.0 . . ?
C00S C01I C01T 120.06(14) . . ?
C01T C01I H01I 120.0 . . ?
C00T C01J C011 119.78(15) . . ?
C00T C01J H01J 120.1 . . ?
C011 C01J H01J 120.1 . . ?
C00L C01K H01K 119.8 . . ?
C025 C01K C00L 120.37(17) . . ?
C025 C01K H01K 119.8 . . ?
C01B C01L C01H 119.88(15) . . ?
C01B C01L H01L 120.1 . . ?
C01H C01L H01L 120.1 . . ?
C00O C01M H01M 119.8 . . ?
C022 C01M C00O 120.39(16) . . ?
C022 C01M H01M 119.8 . . ?
C014 C01N H01N 119.8 . . ?
C02C C01N C014 120.36(16) . . ?
C02C C01N H01N 119.8 . . ?
C00U C01O H01O 119.6 . . ?
C024 C01O C00U 120.72(15) . . ?
C024 C01O H01O 119.6 . . ?
C00Y C01P C027 118.84(16) . . ?
C00Y C01P C02I 120.79(15) . . ?
C027 C01P C02I 120.37(17) . . ?
C00V C01Q C02H 119.91(15) . . ?
C01X C01Q C00V 119.26(14) . . ?
C01X C01Q C02H 120.82(15) . . ?
C00U C01R H01R 119.6 . . ?
C029 C01R C00U 120.86(15) . . ?
C029 C01R H01R 119.6 . . ?
C019 C01S H01S 119.8 . . ?
C019 C01S C01V 120.50(14) . . ?
C01V C01S H01S 119.8 . . ?
C016 C01T C01I 120.59(15) . . ?
C016 C01T H01T 119.7 . . ?
C01I C01T H01T 119.7 . . ?
C013 C01U H01U 119.2 . . ?
C01V C01U C013 121.68(15) . . ?
C01V C01U H01U 119.2 . . ?
C01S C01V H01V 120.1 . . ?
C01U C01V C01S 119.74(14) . . ?
C01U C01V H01V 120.1 . . ?
C018 C01W H01C 109.5 . . ?
C018 C01W H01G 109.5 . . ?
C018 C01W H01P 109.5 . . ?
H01C C01W H01G 109.5 . . ?
H01C C01W H01P 109.5 . . ?
H01G C01W H01P 109.5 . . ?
C01C C01X H01X 118.9 . . ?
C01Q C01X C01C 122.30(15) . . ?
C01Q C01X H01X 118.9 . . ?
C01G C01Y H01Y 118.8 . . ?
C026 C01Y C01G 122.38(17) . . ?
C026 C01Y H01Y 118.8 . . ?
C00L C01Z H01Z 119.7 . . ?
C02E C01Z C00L 120.70(17) . . ?
C02E C01Z H01Z 119.7 . . ?
C014 C020 H020 119.5 . . ?
C014 C020 C02G 120.94(16) . . ?
C02G C020 H020 119.5 . . ?
C01F C021 H021 120.1 . . ?
C028 C021 C01F 119.74(17) . . ?
C028 C021 H021 120.1 . . ?
C01M C022 H022 119.8 . . ?
C028 C022 C01M 120.43(17) . . ?
C028 C022 H022 119.8 . . ?
C01C C023 H02A 109.5 . . ?
C01C C023 H02B 109.5 . . ?
C01C C023 H02C 109.5 . . ?
H02A C023 H02B 109.5 . . ?
H02A C023 H02C 109.5 . . ?
H02B C023 H02C 109.5 . . ?
C01O C024 H024 119.8 . . ?
C02B C024 C01O 120.46(16) . . ?
C02B C024 H024 119.8 . . ?
C01K C025 H025 119.8 . . ?
C02F C025 C01K 120.37(17) . . ?
C02F C025 H025 119.8 . . ?
C01Y C026 C027 117.88(16) . . ?
C01Y C026 C02J 121.11(19) . . ?
C027 C026 C02J 121.0(2) . . ?
C01P C027 H027 118.9 . . ?
C026 C027 C01P 122.18(19) . . ?
C026 C027 H027 118.9 . . ?
C021 C028 H028 120.0 . . ?
C022 C028 C021 120.06(15) . . ?
C022 C028 H028 120.0 . . ?
C01R C029 H029 119.9 . . ?
C01R C029 C02B 120.17(16) . . ?
C02B C029 H029 119.9 . . ?
C01G C02A H02D 109.5 . . ?
C01G C02A H02E 109.5 . . ?
C01G C02A H02F 109.5 . . ?
H02D C02A H02E 109.5 . . ?
H02D C02A H02F 109.5 . . ?
H02E C02A H02F 109.5 . . ?
C024 C02B C029 119.51(15) . . ?
C024 C02B H02G 120.2 . . ?
C029 C02B H02G 120.2 . . ?
C01N C02C H02H 119.8 . . ?
C02D C02C C01N 120.38(16) . . ?
C02D C02C H02H 119.8 . . ?
C02C C02D H02I 120.1 . . ?
C02G C02D C02C 119.84(16) . . ?
C02G C02D H02I 120.1 . . ?
C01Z C02E H02J 120.0 . . ?
C02F C02E C01Z 120.01(19) . . ?
C02F C02E H02J 120.0 . . ?
C025 C02F C02E 119.91(16) . . ?
C025 C02F H02K 120.0 . . ?
C02E C02F H02K 120.0 . . ?
C020 C02G H02L 120.0 . . ?
C02D C02G C020 119.98(17) . . ?
C02D C02G H02L 120.0 . . ?
C01Q C02H H02M 109.5 . . ?
C01Q C02H H02N 109.5 . . ?
C01Q C02H H02O 109.5 . . ?
H02M C02H H02N 109.5 . . ?
H02M C02H H02O 109.5 . . ?
H02N C02H H02O 109.5 . . ?
C01P C02I H02P 109.5 . . ?
C01P C02I H02Q 109.5 . . ?
C01P C02I H02R 109.5 . . ?
H02P C02I H02Q 109.5 . . ?
H02P C02I H02R 109.5 . . ?
H02Q C02I H02R 109.5 . . ?
C026 C02J H02S 109.5 . . ?
C026 C02J H02T 109.5 . . ?
C026 C02J H02U 109.5 . . ?
H02S C02J H02T 109.5 . . ?
H02S C02J H02U 109.5 . . ?
H02T C02J H02U 109.5 . . ?

loop_
_geom_bond_atom_site_label_1
_geom_bond_atom_site_label_2
_geom_bond_distance
_geom_bond_site_symmetry_2
_geom_bond_publ_flag
C001 C003 1.433(2) . ?
C001 C004 1.434(2) . ?
C001 C00F 1.469(2) . ?
C002 C005 1.4413(19) . ?
C002 C009 1.411(2) . ?
C002 C00N 1.4363(19) . ?
C003 C00A 1.431(2) . ?
C003 C015 1.431(2) . ?
C004 C007 1.428(2) . ?
C004 C00P 1.432(2) . ?
C005 C006 1.411(2) . ?
C005 C00T 1.422(2) . ?
C006 C00B 1.405(2) . ?
C006 C00H 1.4975(19) . ?
C007 C008 1.407(2) . ?
C007 C01D 1.429(2) . ?
C008 C00A 1.413(2) . ?
C008 C00V 1.491(2) . ?
C009 C00E 1.4303(19) . ?
C009 C00F 1.4839(19) . ?
C00A C01B 1.430(2) . ?
C00B C00E 1.4398(19) . ?
C00B C00S 1.432(2) . ?
C00C C00F 1.470(2) . ?
C00C C00I 1.4274(19) . ?
C00C C00K 1.435(2) . ?
C00D H00D 0.9500 . ?
C00D C00H 1.3900(19) . ?
C00D C00J 1.391(2) . ?
C00E C016 1.429(2) . ?
C00G C00I 1.4391(19) . ?
C00G C00R 1.407(2) . ?
C00G C012 1.4244(19) . ?
C00H C00Q 1.399(2) . ?
C00I C00M 1.428(2) . ?
C00J C00O 1.5016(19) . ?
C00J C00Z 1.405(2) . ?
C00K C013 1.439(2) . ?
C00K C019 1.424(2) . ?
C00L C00Z 1.498(2) . ?
C00L C01K 1.393(2) . ?
C00L C01Z 1.387(2) . ?
C00M H00M 0.9500 . ?
C00M C00X 1.363(2) . ?
C00N H00N 0.9500 . ?
C00N C011 1.355(2) . ?
C00O C01F 1.392(2) . ?
C00O C01M 1.391(2) . ?
C00P H00P 0.9500 . ?
C00P C017 1.367(2) . ?
C00Q C00U 1.496(2) . ?
C00Q C00W 1.409(2) . ?
C00R C00Y 1.499(2) . ?
C00R C013 1.403(2) . ?
C00S H00S 0.9500 . ?
C00S C01I 1.352(2) . ?
C00T H00T 0.9500 . ?
C00T C01J 1.363(2) . ?
C00U C01O 1.393(2) . ?
C00U C01R 1.389(2) . ?
C00V C018 1.406(2) . ?
C00V C01Q 1.411(2) . ?
C00W C00Z 1.411(2) . ?
C00W C014 1.502(2) . ?
C00X H00X 0.9500 . ?
C00X C01A 1.411(2) . ?
C00Y C01G 1.408(2) . ?
C00Y C01P 1.390(2) . ?
C010 H010 0.9500 . ?
C010 C018 1.383(2) . ?
C010 C01C 1.387(2) . ?
C011 H011 0.9500 . ?
C011 C01J 1.416(2) . ?
C012 H012 0.9500 . ?
C012 C01A 1.362(2) . ?
C013 C01U 1.430(2) . ?
C014 C01N 1.394(2) . ?
C014 C020 1.384(2) . ?
C015 H015 0.9500 . ?
C015 C01H 1.359(2) . ?
C016 H016 0.9500 . ?
C016 C01T 1.365(2) . ?
C017 H017 0.9500 . ?
C017 C01E 1.406(2) . ?
C018 C01W 1.510(2) . ?
C019 H019 0.9500 . ?
C019 C01S 1.363(2) . ?
C01A H01A 0.9500 . ?
C01B H01B 0.9500 . ?
C01B C01L 1.354(2) . ?
C01C C01X 1.399(2) . ?
C01C C023 1.496(2) . ?
C01D H01D 0.9500 . ?
C01D C01E 1.359(2) . ?
C01E H01E 0.9500 . ?
C01F H01F 0.9500 . ?
C01F C021 1.387(2) . ?
C01G C01Y 1.392(2) . ?
C01G C02A 1.504(3) . ?
C01H H01H 0.9500 . ?
C01H C01L 1.407(2) . ?
C01I H01I 0.9500 . ?
C01I C01T 1.411(2) . ?
C01J H01J 0.9500 . ?
C01K H01K 0.9500 . ?
C01K C025 1.389(2) . ?
C01L H01L 0.9500 . ?
C01M H01M 0.9500 . ?
C01M C022 1.389(2) . ?
C01N H01N 0.9500 . ?
C01N C02C 1.389(2) . ?
C01O H01O 0.9500 . ?
C01O C024 1.382(2) . ?
C01P C027 1.396(2) . ?
C01P C02I 1.508(3) . ?
C01Q C01X 1.381(2) . ?
C01Q C02H 1.520(2) . ?
C01R H01R 0.9500 . ?
C01R C029 1.382(2) . ?
C01S H01S 0.9500 . ?
C01S C01V 1.409(2) . ?
C01T H01T 0.9500 . ?
C01U H01U 0.9500 . ?
C01U C01V 1.357(2) . ?
C01V H01V 0.9500 . ?
C01W H01C 0.9800 . ?
C01W H01G 0.9800 . ?
C01W H01P 0.9800 . ?
C01X H01X 0.9500 . ?
C01Y H01Y 0.9500 . ?
C01Y C026 1.380(3) . ?
C01Z H01Z 0.9500 . ?
C01Z C02E 1.387(2) . ?
C020 H020 0.9500 . ?
C020 C02G 1.391(2) . ?
C021 H021 0.9500 . ?
C021 C028 1.379(3) . ?
C022 H022 0.9500 . ?
C022 C028 1.373(3) . ?
C023 H02A 0.9800 . ?
C023 H02B 0.9800 . ?
C023 H02C 0.9800 . ?
C024 H024 0.9500 . ?
C024 C02B 1.375(3) . ?
C025 H025 0.9500 . ?
C025 C02F 1.371(3) . ?
C026 C027 1.382(3) . ?
C026 C02J 1.510(2) . ?
C027 H027 0.9500 . ?
C028 H028 0.9500 . ?
C029 H029 0.9500 . ?
C029 C02B 1.384(3) . ?
C02A H02D 0.9800 . ?
C02A H02E 0.9800 . ?
C02A H02F 0.9800 . ?
C02B H02G 0.9500 . ?
C02C H02H 0.9500 . ?
C02C C02D 1.378(3) . ?
C02D H02I 0.9500 . ?
C02D C02G 1.376(3) . ?
C02E H02J 0.9500 . ?
C02E C02F 1.383(3) . ?
C02F H02K 0.9500 . ?
C02G H02L 0.9500 . ?
C02H H02M 0.9800 . ?
C02H H02N 0.9800 . ?
C02H H02O 0.9800 . ?
C02I H02P 0.9800 . ?
C02I H02Q 0.9800 . ?
C02I H02R 0.9800 . ?
C02J H02S 0.9800 . ?
C02J H02T 0.9800 . ?
C02J H02U 0.9800 . ?

loop_
_geom_torsion_atom_site_label_1
_geom_torsion_atom_site_label_2
_geom_torsion_atom_site_label_3
_geom_torsion_atom_site_label_4
_geom_torsion
_geom_torsion_site_symmetry_1
_geom_torsion_site_symmetry_2
_geom_torsion_site_symmetry_3
_geom_torsion_site_symmetry_4
_geom_torsion_publ_flag
C001 C003 C00A C008 -3.6(2) . . . . ?
C001 C003 C00A C01B 179.44(13) . . . . ?
C001 C003 C015 C01H 179.62(14) . . . . ?
C001 C004 C007 C008 -5.68(19) . . . . ?
C001 C004 C007 C01D 175.95(13) . . . . ?
C001 C004 C00P C017 -178.45(13) . . . . ?
C002 C005 C006 C00B 1.7(2) . . . . ?
C002 C005 C006 C00H -176.23(12) . . . . ?
C002 C005 C00T C01J 3.5(2) . . . . ?
C002 C009 C00E C00B 0.79(19) . . . . ?
C002 C009 C00E C016 -175.11(13) . . . . ?
C002 C009 C00F C001 -134.79(14) . . . . ?
C002 C009 C00F C00C 50.17(18) . . . . ?
C002 C00N C011 C01J 0.7(2) . . . . ?
C003 C001 C004 C007 7.89(19) . . . . ?
C003 C001 C004 C00P -169.28(12) . . . . ?
C003 C001 C00F C009 -133.13(14) . . . . ?
C003 C001 C00F C00C 41.8(2) . . . . ?
C003 C00A C01B C01L 2.1(2) . . . . ?
C003 C015 C01H C01L -0.3(2) . . . . ?
C004 C001 C003 C00A -3.30(19) . . . . ?
C004 C001 C003 C015 -178.01(13) . . . . ?
C004 C001 C00F C009 42.39(18) . . . . ?
C004 C001 C00F C00C -142.64(13) . . . . ?
C004 C007 C008 C00A -1.4(2) . . . . ?
C004 C007 C008 C00V 179.38(12) . . . . ?
C004 C007 C01D C01E 4.7(2) . . . . ?
C004 C00P C017 C01E 0.5(2) . . . . ?
C005 C002 C009 C00E 1.73(19) . . . . ?
C005 C002 C009 C00F -175.73(12) . . . . ?
C005 C002 C00N C011 3.6(2) . . . . ?
C005 C006 C00B C00E 0.9(2) . . . . ?
C005 C006 C00B C00S 179.12(13) . . . . ?
C005 C006 C00H C00D 75.68(18) . . . . ?
C005 C006 C00H C00Q -101.47(16) . . . . ?
C005 C00T C01J C011 0.8(2) . . . . ?
C006 C005 C00T C01J -175.68(14) . . . . ?
C006 C00B C00E C009 -2.1(2) . . . . ?
C006 C00B C00E C016 174.00(13) . . . . ?
C006 C00B C00S C01I -176.42(14) . . . . ?
C006 C00H C00Q C00U -1.6(2) . . . . ?
C006 C00H C00Q C00W 177.27(14) . . . . ?
C007 C004 C00P C017 4.3(2) . . . . ?
C007 C008 C00A C003 6.0(2) . . . . ?
C007 C008 C00A C01B -177.10(13) . . . . ?
C007 C008 C00V C018 79.57(18) . . . . ?
C007 C008 C00V C01Q -101.24(17) . . . . ?
C007 C01D C01E C017 0.1(2) . . . . ?
C008 C007 C01D C01E -173.64(14) . . . . ?
C008 C00A C01B C01L -174.92(14) . . . . ?
C008 C00V C018 C010 178.99(14) . . . . ?
C008 C00V C018 C01W -1.0(2) . . . . ?
C008 C00V C01Q C01X -178.09(15) . . . . ?
C008 C00V C01Q C02H 2.7(2) . . . . ?
C009 C002 C005 C006 -3.0(2) . . . . ?
C009 C002 C005 C00T 177.78(12) . . . . ?
C009 C002 C00N C011 -179.84(14) . . . . ?
C009 C00E C016 C01T 179.88(14) . . . . ?
C00A C003 C015 C01H 4.7(2) . . . . ?
C00A C008 C00V C018 -99.69(17) . . . . ?
C00A C008 C00V C01Q 79.50(19) . . . . ?
C00A C01B C01L C01H 2.5(2) . . . . ?
C00B C006 C00H C00D -102.19(16) . . . . ?
C00B C006 C00H C00Q 80.66(19) . . . . ?
C00B C00E C016 C01T 3.9(2) . . . . ?
C00B C00S C01I C01T 1.3(2) . . . . ?
C00C C00I C00M C00X -178.45(14) . . . . ?
C00C C00K C013 C00R -1.9(2) . . . . ?
C00C C00K C013 C01U -179.08(14) . . . . ?
C00C C00K C019 C01S 176.69(15) . . . . ?
C00D C00H C00Q C00U -178.73(14) . . . . ?
C00D C00H C00Q C00W 0.1(2) . . . . ?
C00D C00J C00O C01F 43.8(2) . . . . ?
C00D C00J C00O C01M -128.18(15) . . . . ?
C00D C00J C00Z C00L 178.83(14) . . . . ?
C00D C00J C00Z C00W 0.6(2) . . . . ?
C00E C009 C00F C001 47.77(18) . . . . ?
C00E C009 C00F C00C -127.26(14) . . . . ?
C00E C00B C00S C01I 1.9(2) . . . . ?
C00E C016 C01T C01I -0.8(2) . . . . ?
C00F C001 C003 C00A 172.29(12) . . . . ?
C00F C001 C003 C015 -2.4(2) . . . . ?
C00F C001 C004 C007 -167.83(12) . . . . ?
C00F C001 C004 C00P 15.00(19) . . . . ?
C00F C009 C00E C00B 178.25(13) . . . . ?
C00F C009 C00E C016 2.4(2) . . . . ?
C00F C00C C00I C00G -171.27(13) . . . . ?
C00F C00C C00I C00M 10.4(2) . . . . ?
C00F C00C C00K C013 173.70(13) . . . . ?
C00F C00C C00K C019 -0.1(2) . . . . ?
C00G C00I C00M C00X 3.2(2) . . . . ?
C00G C00R C00Y C01G -91.02(18) . . . . ?
C00G C00R C00Y C01P 90.93(19) . . . . ?
C00G C00R C013 C00K 4.1(2) . . . . ?
C00G C00R C013 C01U -178.77(14) . . . . ?
C00G C012 C01A C00X 1.1(2) . . . . ?
C00H C006 C00B C00E 178.70(12) . . . . ?
C00H C006 C00B C00S -3.0(2) . . . . ?
C00H C00D C00J C00O 172.82(14) . . . . ?
C00H C00D C00J C00Z -1.8(2) . . . . ?
C00H C00Q C00U C01O -112.90(17) . . . . ?
C00H C00Q C00U C01R 68.1(2) . . . . ?
C00H C00Q C00W C00Z -1.3(2) . . . . ?
C00H C00Q C00W C014 178.99(14) . . . . ?
C00I C00C C00F C001 47.2(2) . . . . ?
C00I C00C C00F C009 -137.85(14) . . . . ?
C00I C00C C00K C013 -2.8(2) . . . . ?
C00I C00C C00K C019 -176.60(14) . . . . ?
C00I C00G C00R C00Y 176.28(14) . . . . ?
C00I C00G C00R C013 -1.6(2) . . . . ?
C00I C00G C012 C01A 2.3(2) . . . . ?
C00I C00M C00X C01A 0.1(2) . . . . ?
C00J C00D C00H C006 -175.82(14) . . . . ?
C00J C00D C00H C00Q 1.4(2) . . . . ?
C00J C00O C01F C021 -170.38(14) . . . . ?
C00J C00O C01M C022 169.96(14) . . . . ?
C00K C00C C00F C001 -129.22(15) . . . . ?
C00K C00C C00F C009 45.7(2) . . . . ?
C00K C00C C00I C00G 5.2(2) . . . . ?
C00K C00C C00I C00M -173.05(13) . . . . ?
C00K C013 C01U C01V 3.6(2) . . . . ?
C00K C019 C01S C01V 0.9(3) . . . . ?
C00L C01K C025 C02F 1.4(3) . . . . ?
C00L C01Z C02E C02F 0.6(3) . . . . ?
C00M C00X C01A C012 -2.4(2) . . . . ?
C00N C002 C005 C006 173.67(12) . . . . ?
C00N C002 C005 C00T -5.56(19) . . . . ?
C00N C002 C009 C00E -174.73(12) . . . . ?
C00N C002 C009 C00F 7.8(2) . . . . ?
C00N C011 C01J C00T -2.9(2) . . . . ?
C00O C00J C00Z C00L 4.6(2) . . . . ?
C00O C00J C00Z C00W -173.60(14) . . . . ?
C00O C01F C021 C028 -0.1(2) . . . . ?
C00O C01M C022 C028 0.6(2) . . . . ?
C00P C004 C007 C008 171.63(12) . . . . ?
C00P C004 C007 C01D -6.74(19) . . . . ?
C00P C017 C01E C01D -2.8(2) . . . . ?
C00Q C00U C01O C024 -177.50(15) . . . . ?
C00Q C00U C01R C029 176.85(15) . . . . ?
C00Q C00W C00Z C00J 0.9(2) . . . . ?
C00Q C00W C00Z C00L -177.34(14) . . . . ?
C00Q C00W C014 C01N -118.78(16) . . . . ?
C00Q C00W C014 C020 60.1(2) . . . . ?
C00R C00G C00I C00C -3.1(2) . . . . ?
C00R C00G C00I C00M 175.23(14) . . . . ?
C00R C00G C012 C01A -177.25(15) . . . . ?
C00R C00Y C01G C01Y -178.86(13) . . . . ?
C00R C00Y C01G C02A -0.5(2) . . . . ?
C00R C00Y C01P C027 177.51(14) . . . . ?
C00R C00Y C01P C02I -2.9(2) . . . . ?
C00R C013 C01U C01V -173.59(16) . . . . ?
C00S C00B C00E C009 179.59(12) . . . . ?
C00S C00B C00E C016 -4.31(19) . . . . ?
C00S C01I C01T C016 -1.9(2) . . . . ?
C00T C005 C006 C00B -179.13(13) . . . . ?
C00T C005 C006 C00H 3.0(2) . . . . ?
C00U C00Q C00W C00Z 177.58(14) . . . . ?
C00U C00Q C00W C014 -2.2(2) . . . . ?
C00U C01O C024 C02B 0.1(3) . . . . ?
C00U C01R C029 C02B 1.3(3) . . . . ?
C00V C008 C00A C003 -174.78(12) . . . . ?
C00V C008 C00A C01B 2.2(2) . . . . ?
C00V C01Q C01X C01C -1.3(3) . . . . ?
C00W C00Q C00U C01O 68.3(2) . . . . ?
C00W C00Q C00U C01R -110.76(17) . . . . ?
C00W C014 C01N C02C 178.23(15) . . . . ?
C00W C014 C020 C02G -178.35(15) . . . . ?
C00Y C00R C013 C00K -173.80(14) . . . . ?
C00Y C00R C013 C01U 3.4(2) . . . . ?
C00Y C01G C01Y C026 1.2(2) . . . . ?
C00Y C01P C027 C026 1.5(2) . . . . ?
C00Z C00J C00O C01F -141.90(15) . . . . ?
C00Z C00J C00O C01M 46.1(2) . . . . ?
C00Z C00L C01K C025 -179.94(14) . . . . ?
C00Z C00L C01Z C02E 178.98(15) . . . . ?
C00Z C00W C014 C01N 61.5(2) . . . . ?
C00Z C00W C014 C020 -119.67(17) . . . . ?
C010 C01C C01X C01Q 0.5(2) . . . . ?
C012 C00G C00I C00C 177.27(14) . . . . ?
C012 C00G C00I C00M -4.3(2) . . . . ?
C012 C00G C00R C00Y -4.2(2) . . . . ?
C012 C00G C00R C013 178.01(14) . . . . ?
C013 C00K C019 C01S 2.7(2) . . . . ?
C013 C00R C00Y C01G 86.83(19) . . . . ?
C013 C00R C00Y C01P -91.21(18) . . . . ?
C013 C01U C01V C01S 0.0(3) . . . . ?
C014 C00W C00Z C00J -179.37(14) . . . . ?
C014 C00W C00Z C00L 2.4(2) . . . . ?
C014 C01N C02C C02D 0.3(3) . . . . ?
C014 C020 C02G C02D 0.0(3) . . . . ?
C015 C003 C00A C008 171.45(13) . . . . ?
C015 C003 C00A C01B -5.52(19) . . . . ?
C015 C01H C01L C01B -3.5(2) . . . . ?
C018 C00V C01Q C01X 1.1(2) . . . . ?
C018 C00V C01Q C02H -178.05(16) . . . . ?
C018 C010 C01C C01X 0.4(2) . . . . ?
C018 C010 C01C C023 179.68(14) . . . . ?
C019 C00K C013 C00R 172.35(14) . . . . ?
C019 C00K C013 C01U -4.9(2) . . . . ?
C019 C01S C01V C01U -2.4(3) . . . . ?
C01C C010 C018 C00V -0.6(2) . . . . ?
C01C C010 C018 C01W 179.42(14) . . . . ?
C01D C007 C008 C00A 177.00(13) . . . . ?
C01D C007 C008 C00V -2.3(2) . . . . ?
C01F C00O C01M C022 -2.1(2) . . . . ?
C01F C021 C028 C022 -1.5(2) . . . . ?
C01G C00Y C01P C027 -0.5(2) . . . . ?
C01G C00Y C01P C02I 179.08(16) . . . . ?
C01G C01Y C026 C027 -0.3(3) . . . . ?
C01G C01Y C026 C02J -179.91(16) . . . . ?
C01K C00L C00Z C00J 62.5(2) . . . . ?
C01K C00L C00Z C00W -119.33(16) . . . . ?
C01K C00L C01Z C02E -0.2(2) . . . . ?
C01K C025 C02F C02E -1.0(3) . . . . ?
C01M C00O C01F C021 1.8(2) . . . . ?
C01M C022 C028 C021 1.2(2) . . . . ?
C01N C014 C020 C02G 0.5(2) . . . . ?
C01N C02C C02D C02G 0.2(3) . . . . ?
C01O C00U C01R C029 -2.2(2) . . . . ?
C01O C024 C02B C029 -1.0(3) . . . . ?
C01P C00Y C01G C01Y -0.8(2) . . . . ?
C01P C00Y C01G C02A 177.54(15) . . . . ?
C01Q C00V C018 C010 -0.2(2) . . . . ?
C01Q C00V C018 C01W 179.80(14) . . . . ?
C01R C00U C01O C024 1.5(2) . . . . ?
C01R C029 C02B C024 0.4(3) . . . . ?
C01Y C026 C027 C01P -1.1(3) . . . . ?
C01Z C00L C00Z C00J -116.74(17) . . . . ?
C01Z C00L C00Z C00W 61.5(2) . . . . ?
C01Z C00L C01K C025 -0.7(2) . . . . ?
C01Z C02E C02F C025 0.1(3) . . . . ?
C020 C014 C01N C02C -0.7(2) . . . . ?
C023 C01C C01X C01Q -178.74(16) . . . . ?
C02A C01G C01Y C026 -177.12(16) . . . . ?
C02C C02D C02G C020 -0.4(3) . . . . ?
C02H C01Q C01X C01C 177.87(17) . . . . ?
C02I C01P C027 C026 -178.10(17) . . . . ?
C02J C026 C027 C01P 178.52(16) . . . . ?

loop_
_smtbx_masks_void_nr
_smtbx_masks_void_average_x
_smtbx_masks_void_average_y
_smtbx_masks_void_average_z
_smtbx_masks_void_volume
_smtbx_masks_void_count_electrons
_smtbx_masks_void_content
1 0.000 0.152 -0.733 1074.2 163.7 ?
